data_7032148
loop_
_publ_author_name
'Holthausen, Michael H.'
'Mallov, Ian'
'Stephan, Douglas W.'

_publ_section_title
;
 Phosphinimine-substituted boranes and borenium ions.
;
_journal_issue 40
_journal_name_full 'Dalton transactions (Cambridge, England : 2003)'
_journal_page_first 15201
_journal_page_last 15211
_journal_paper_doi 10.1039/c4dt02406k
_journal_volume 43
_journal_year 2014
_chemical_formula_moiety 'C21 H42 N P Si'
_chemical_formula_sum 'C21 H42 N P Si'
_chemical_formula_weight 367.62
_chemical_name_systematic
;
 ?
;
_space_group_IT_number 14
_symmetry_cell_setting monoclinic
_symmetry_space_group_name_Hall '-P 2yn'
_symmetry_space_group_name_H-M 'P 1 21/n 1'
_atom_sites_solution_hydrogens geom
_atom_sites_solution_primary direct
_atom_sites_solution_secondary difmap
_audit_creation_method SHELXL-97
_cell_angle_alpha 90.00
_cell_angle_beta 90.718(2)
_cell_angle_gamma 90.00
_cell_formula_units_Z 4
_cell_length_a 11.3679(6)
_cell_length_b 17.4007(10)
_cell_length_c 11.4194(6)
_cell_measurement_reflns_used 9839
_cell_measurement_temperature 150(2)
_cell_measurement_theta_max 55.040
_cell_measurement_theta_min 5.088
_cell_volume 2258.7(2)
_computing_cell_refinement
'Bruker SMART. Area-Detector Software Package. (Siemens Industrial Automation, 1993, Inc.: Madison, WI)'
_computing_data_collection
'Bruker SMART. Area-Detector Software Package. (Siemens Industrial Automation, 1993, Inc.: Madison, WI)'
_computing_data_reduction
'Bruker SAINT. Area-Detector Integration Software. (Siemens Industrial Automation, 1995, Inc.: Madison, WI)'
_computing_molecular_graphics 'Ortep for Windows (L. J. Farrugia, J. Appl. Cryst. 1997, 30, 565)'
_computing_publication_material 'WinGX v1.70.01 (L. J. Farrugia, J. Appl. Cryst. 1999, 32, 837)'
_computing_structure_refinement
'SHELX-97. Programs for Crystal Structure Analysis. (G. M. Sheldrick, 1997, Release 97-2, University of Gttingen, Germany)'
_computing_structure_solution
'SHELX-97. Programs for Crystal Structure Analysis. (G. M. Sheldrick, 1997, Release 97-2, University of Gttingen, Germany)'
_diffrn_ambient_temperature 150(2)
_diffrn_measured_fraction_theta_full 1.000
_diffrn_measured_fraction_theta_max 1.000
_diffrn_measurement_device_type 'Bruker Apex II CCD detector'
_diffrn_measurement_method 'phi and omega scans'
_diffrn_radiation_monochromator graphite
_diffrn_radiation_source 'fine-focus sealed tube'
_diffrn_radiation_type MoK\a
_diffrn_radiation_wavelength 0.71073
_diffrn_reflns_av_R_equivalents 0.0358
_diffrn_reflns_av_unetI/netI 0.0398
_diffrn_reflns_limit_h_max 13
_diffrn_reflns_limit_h_min -14
_diffrn_reflns_limit_k_max 21
_diffrn_reflns_limit_k_min -22
_diffrn_reflns_limit_l_max 14
_diffrn_reflns_limit_l_min -13
_diffrn_reflns_number 20105
_diffrn_reflns_theta_full 27.54
_diffrn_reflns_theta_max 27.54
_diffrn_reflns_theta_min 2.13
_exptl_absorpt_coefficient_mu 0.178
_exptl_absorpt_correction_T_max 0.7456
_exptl_absorpt_correction_T_min 0.7026
_exptl_absorpt_correction_type multi-scan
_exptl_absorpt_process_details
'SADABS. Area-Detector Integration Software. (Siemens Industrial Automation, 1995, Inc.: Madison, WI)'
_exptl_crystal_colour colourless
_exptl_crystal_density_diffrn 1.081
_exptl_crystal_density_method 'not measured'
_exptl_crystal_description block
_exptl_crystal_F_000 816
_exptl_crystal_size_max 0.28
_exptl_crystal_size_mid 0.23
_exptl_crystal_size_min 0.23
_refine_diff_density_max 0.413
_refine_diff_density_min -0.216
_refine_diff_density_rms 0.046
_refine_ls_extinction_method none
_refine_ls_goodness_of_fit_ref 1.009
_refine_ls_hydrogen_treatment constr
_refine_ls_matrix_type full
_refine_ls_number_parameters 220
_refine_ls_number_reflns 5193
_refine_ls_number_restraints 0
_refine_ls_restrained_S_all 1.009
_refine_ls_R_factor_all 0.0565
_refine_ls_R_factor_gt 0.0381
_refine_ls_shift/su_max 0.000
_refine_ls_shift/su_mean 0.000
_refine_ls_structure_factor_coef Fsqd
_refine_ls_weighting_details 'calc w=1/[\s^2^(Fo^2^)+(0.0407P)^2^+0.8643P] where P=(Fo^2^+2Fc^2^)/3'
_refine_ls_weighting_scheme calc
_refine_ls_wR_factor_gt 0.0871
_refine_ls_wR_factor_ref 0.0960
_reflns_number_gt 4055
_reflns_number_total 5193
_reflns_threshold_expression >2sigma(I)
_cod_data_source_file c4dt02406k1.cif
_cod_data_source_block 1b
_cod_depositor_comments 'Adding full bibliography for 7032148--7032159.cif.'
_cod_original_sg_symbol_H-M P21/n
_cod_database_code 7032148

loop_
_symmetry_equiv_pos_as_xyz
'x, y, z'
'-x+1/2, y+1/2, -z+1/2'
'-x, -y, -z'
'x-1/2, -y-1/2, z-1/2'

loop_
_atom_site_label
_atom_site_type_symbol
_atom_site_fract_x
_atom_site_fract_y
_atom_site_fract_z
_atom_site_U_iso_or_equiv
_atom_site_adp_type
_atom_site_occupancy
_atom_site_symmetry_multiplicity
_atom_site_calc_flag
_atom_site_refinement_flags
P1 P 0.24631(3) 0.13271(2) 0.02437(3) 0.01681(10) Uani 1 1 d .
Si1 Si 0.45901(4) 0.23663(2) -0.02927(4) 0.02173(11) Uani 1 1 d .
N1 N 0.36427(11) 0.17665(7) 0.03299(11) 0.0230(3) Uani 1 1 d .
C13 C 0.21991(16) -0.03243(10) 0.35101(15) 0.0353(4) Uani 1 1 d .
H13A H 0.1994 -0.0494 0.4310 0.042 Uiso 1 1 calc R
H13B H 0.2638 -0.0745 0.3129 0.042 Uiso 1 1 calc R
C14 C 0.29665(16) 0.03879(11) 0.35823(14) 0.0334(4) Uani 1 1 d .
H14A H 0.3706 0.0262 0.4008 0.040 Uiso 1 1 calc R
H14B H 0.2553 0.0790 0.4031 0.040 Uiso 1 1 calc R
C15 C 0.32598(14) 0.06985(10) 0.23686(13) 0.0264(4) Uani 1 1 d .
H15A H 0.3743 0.0317 0.1947 0.032 Uiso 1 1 calc R
H15B H 0.3726 0.1176 0.2452 0.032 Uiso 1 1 calc R
C10 C 0.21365(13) 0.08656(8) 0.16550(12) 0.0194(3) Uani 1 1 d .
H10 H 0.1684 0.1252 0.2116 0.023 Uiso 1 1 calc R
C4 C 0.24207(12) 0.05744(8) -0.08833(12) 0.0190(3) Uani 1 1 d .
H4 H 0.1683 0.0269 -0.0784 0.023 Uiso 1 1 calc R
C9 C 0.34749(13) 0.00300(9) -0.07346(13) 0.0236(3) Uani 1 1 d .
H9A H 0.4213 0.0329 -0.0784 0.028 Uiso 1 1 calc R
H9B H 0.3450 -0.0211 0.0050 0.028 Uiso 1 1 calc R
C8 C 0.34734(15) -0.05958(9) -0.16661(14) 0.0292(4) Uani 1 1 d .
H8A H 0.4182 -0.0921 -0.1564 0.035 Uiso 1 1 calc R
H8B H 0.2773 -0.0927 -0.1570 0.035 Uiso 1 1 calc R
C7 C 0.34601(15) -0.02513(10) -0.28875(14) 0.0327(4) Uani 1 1 d .
H7A H 0.3412 -0.0669 -0.3475 0.039 Uiso 1 1 calc R
H7B H 0.4202 0.0033 -0.3013 0.039 Uiso 1 1 calc R
C19 C -0.10085(17) 0.27947(11) 0.0233(2) 0.0492(6) Uani 1 1 d .
H19A H -0.1608 0.3162 -0.0063 0.059 Uiso 1 1 calc R
H19B H -0.1253 0.2618 0.1018 0.059 Uiso 1 1 calc R
C20 C 0.01663(17) 0.31950(10) 0.03333(17) 0.0421(5) Uani 1 1 d .
H20A H 0.0111 0.3620 0.0907 0.051 Uiso 1 1 calc R
H20B H 0.0370 0.3420 -0.0435 0.051 Uiso 1 1 calc R
C21 C 0.11369(16) 0.26384(10) 0.07228(16) 0.0344(4) Uani 1 1 d .
H21A H 0.1902 0.2910 0.0736 0.041 Uiso 1 1 calc R
H21B H 0.0978 0.2456 0.1527 0.041 Uiso 1 1 calc R
C16 C 0.12036(12) 0.19493(8) -0.01050(13) 0.0207(3) Uani 1 1 d .
H16 H 0.1355 0.2166 -0.0900 0.025 Uiso 1 1 calc R
C12 C 0.10793(15) -0.01551(10) 0.28115(15) 0.0324(4) Uani 1 1 d .
H12A H 0.0608 0.0233 0.3231 0.039 Uiso 1 1 calc R
H12B H 0.0603 -0.0630 0.2743 0.039 Uiso 1 1 calc R
C11 C 0.13629(14) 0.01428(9) 0.15895(14) 0.0256(3) Uani 1 1 d .
H11A H 0.0622 0.0264 0.1165 0.031 Uiso 1 1 calc R
H11B H 0.1777 -0.0262 0.1147 0.031 Uiso 1 1 calc R
C1 C 0.57110(14) 0.18385(10) -0.11653(15) 0.0313(4) Uani 1 1 d .
H1A H 0.6109 0.1459 -0.0665 0.047 Uiso 1 1 calc R
H1B H 0.6291 0.2204 -0.1465 0.047 Uiso 1 1 calc R
H1C H 0.5322 0.1576 -0.1823 0.047 Uiso 1 1 calc R
C2 C 0.54096(18) 0.29027(12) 0.08728(18) 0.0454(5) Uani 1 1 d .
H2A H 0.4850 0.3175 0.1370 0.068 Uiso 1 1 calc R
H2B H 0.5941 0.3274 0.0510 0.068 Uiso 1 1 calc R
H2C H 0.5868 0.2540 0.1351 0.068 Uiso 1 1 calc R
C3 C 0.38754(17) 0.30895(11) -0.12902(17) 0.0409(5) Uani 1 1 d .
H3A H 0.3425 0.2822 -0.1903 0.061 Uiso 1 1 calc R
H3B H 0.4482 0.3408 -0.1651 0.061 Uiso 1 1 calc R
H3C H 0.3346 0.3416 -0.0838 0.061 Uiso 1 1 calc R
C5 C 0.24101(14) 0.09172(9) -0.21214(13) 0.0250(3) Uani 1 1 d .
H5A H 0.1698 0.1238 -0.2229 0.030 Uiso 1 1 calc R
H5B H 0.3107 0.1252 -0.2214 0.030 Uiso 1 1 calc R
C6 C 0.24230(15) 0.02902(10) -0.30571(14) 0.0319(4) Uani 1 1 d .
H6A H 0.1682 -0.0007 -0.3024 0.038 Uiso 1 1 calc R
H6B H 0.2466 0.0531 -0.3841 0.038 Uiso 1 1 calc R
C17 C 0.00123(14) 0.15518(10) -0.01905(17) 0.0336(4) Uani 1 1 d .
H17A H -0.0191 0.1336 0.0583 0.040 Uiso 1 1 calc R
H17B H 0.0057 0.1121 -0.0755 0.040 Uiso 1 1 calc R
C18 C -0.09460(16) 0.21120(12) -0.0586(2) 0.0501(5) Uani 1 1 d .
H18A H -0.0779 0.2293 -0.1389 0.060 Uiso 1 1 calc R
H18B H -0.1715 0.1845 -0.0605 0.060 Uiso 1 1 calc R

loop_
_atom_site_aniso_label
_atom_site_aniso_U_11
_atom_site_aniso_U_22
_atom_site_aniso_U_33
_atom_site_aniso_U_23
_atom_site_aniso_U_13
_atom_site_aniso_U_12
P1 0.01721(19) 0.01551(19) 0.01771(19) -0.00090(14) -0.00024(13) -0.00118(15)
Si1 0.0216(2) 0.0193(2) 0.0243(2) 0.00070(17) 0.00146(16) -0.00440(17)
N1 0.0211(7) 0.0240(7) 0.0239(7) 0.0005(5) 0.0002(5) -0.0058(5)
C13 0.0472(11) 0.0330(10) 0.0259(9) 0.0102(7) 0.0003(7) -0.0026(8)
C14 0.0375(10) 0.0418(10) 0.0208(8) 0.0048(7) -0.0048(7) -0.0067(8)
C15 0.0241(8) 0.0332(9) 0.0219(8) 0.0020(7) -0.0036(6) -0.0060(7)
C10 0.0212(7) 0.0186(7) 0.0184(7) 0.0002(6) 0.0005(6) -0.0025(6)
C4 0.0192(7) 0.0183(7) 0.0194(7) -0.0029(6) -0.0017(5) 0.0021(6)
C9 0.0243(8) 0.0213(8) 0.0251(8) -0.0006(6) -0.0023(6) 0.0057(6)
C8 0.0290(9) 0.0231(8) 0.0356(9) -0.0048(7) 0.0031(7) 0.0081(7)
C7 0.0344(9) 0.0348(10) 0.0290(9) -0.0112(7) 0.0024(7) 0.0069(8)
C19 0.0385(11) 0.0429(12) 0.0667(14) 0.0195(10) 0.0174(10) 0.0241(9)
C20 0.0523(12) 0.0263(9) 0.0481(12) 0.0006(8) 0.0112(9) 0.0147(9)
C21 0.0392(10) 0.0246(9) 0.0394(10) -0.0087(8) 0.0003(8) 0.0082(8)
C16 0.0218(8) 0.0182(8) 0.0220(8) 0.0005(6) 0.0008(6) 0.0029(6)
C12 0.0331(9) 0.0295(9) 0.0346(9) 0.0080(7) 0.0039(7) -0.0098(7)
C11 0.0253(8) 0.0230(8) 0.0284(8) 0.0053(7) -0.0030(6) -0.0066(7)
C1 0.0255(9) 0.0369(10) 0.0317(9) 0.0071(8) 0.0046(7) 0.0014(7)
C2 0.0455(12) 0.0421(11) 0.0488(12) -0.0118(9) 0.0004(9) -0.0213(9)
C3 0.0469(11) 0.0306(10) 0.0454(11) 0.0122(8) 0.0089(9) 0.0078(9)
C5 0.0295(8) 0.0254(8) 0.0199(8) -0.0010(6) -0.0028(6) 0.0082(7)
C6 0.0357(9) 0.0380(10) 0.0219(8) -0.0079(7) -0.0032(7) 0.0075(8)
C17 0.0206(8) 0.0266(9) 0.0534(11) 0.0010(8) -0.0058(7) 0.0028(7)
C18 0.0255(10) 0.0430(12) 0.0815(16) 0.0081(11) -0.0101(9) 0.0093(9)

loop_
_atom_type_symbol
_atom_type_description
_atom_type_scat_dispersion_real
_atom_type_scat_dispersion_imag
_atom_type_scat_source
C C 0.0033 0.0016 'International Tables Vol C Tables 4.2.6.8 and 6.1.1.4'
H H 0.0000 0.0000 'International Tables Vol C Tables 4.2.6.8 and 6.1.1.4'
N N 0.0061 0.0033 'International Tables Vol C Tables 4.2.6.8 and 6.1.1.4'
Si Si 0.0817 0.0704 'International Tables Vol C Tables 4.2.6.8 and 6.1.1.4'
P P 0.1023 0.0942 'International Tables Vol C Tables 4.2.6.8 and 6.1.1.4'

loop_
_geom_angle_atom_site_label_1
_geom_angle_atom_site_label_2
_geom_angle_atom_site_label_3
_geom_angle
N1 P1 C16 113.32(7)
N1 P1 C4 114.36(7)
C16 P1 C4 104.79(7)
N1 P1 C10 110.12(7)
C16 P1 C10 106.37(7)
C4 P1 C10 107.36(7)
N1 Si1 C2 109.20(8)
N1 Si1 C1 111.63(7)
C2 Si1 C1 106.77(9)
N1 Si1 C3 113.71(8)
C2 Si1 C3 107.83(10)
C1 Si1 C3 107.39(8)
P1 N1 Si1 147.99(9)
C14 C13 C12 110.30(14)
C14 C13 H13A 109.6
C12 C13 H13A 109.6
C14 C13 H13B 109.6
C12 C13 H13B 109.6
H13A C13 H13B 108.1
C13 C14 C15 111.80(13)
C13 C14 H14A 109.3
C15 C14 H14A 109.3
C13 C14 H14B 109.3
C15 C14 H14B 109.3
H14A C14 H14B 107.9
C14 C15 C10 111.05(13)
C14 C15 H15A 109.4
C10 C15 H15A 109.4
C14 C15 H15B 109.4
C10 C15 H15B 109.4
H15A C15 H15B 108.0
C15 C10 C11 110.06(12)
C15 C10 P1 111.83(10)
C11 C10 P1 115.84(10)
C15 C10 H10 106.1
C11 C10 H10 106.1
P1 C10 H10 106.1
C5 C4 C9 109.80(12)
C5 C4 P1 111.61(10)
C9 C4 P1 110.42(10)
C5 C4 H4 108.3
C9 C4 H4 108.3
P1 C4 H4 108.3
C8 C9 C4 111.72(12)
C8 C9 H9A 109.3
C4 C9 H9A 109.3
C8 C9 H9B 109.3
C4 C9 H9B 109.3
H9A C9 H9B 107.9
C7 C8 C9 111.06(13)
C7 C8 H8A 109.4
C9 C8 H8A 109.4
C7 C8 H8B 109.4
C9 C8 H8B 109.4
H8A C8 H8B 108.0
C8 C7 C6 111.15(13)
C8 C7 H7A 109.4
C6 C7 H7A 109.4
C8 C7 H7B 109.4
C6 C7 H7B 109.4
H7A C7 H7B 108.0
C20 C19 C18 111.13(15)
C20 C19 H19A 109.4
C18 C19 H19A 109.4
C20 C19 H19B 109.4
C18 C19 H19B 109.4
H19A C19 H19B 108.0
C19 C20 C21 111.34(15)
C19 C20 H20A 109.4
C21 C20 H20A 109.4
C19 C20 H20B 109.4
C21 C20 H20B 109.4
H20A C20 H20B 108.0
C16 C21 C20 110.97(14)
C16 C21 H21A 109.4
C20 C21 H21A 109.4
C16 C21 H21B 109.4
C20 C21 H21B 109.4
H21A C21 H21B 108.0
C17 C16 C21 110.17(13)
C17 C16 P1 115.90(11)
C21 C16 P1 111.91(11)
C17 C16 H16 106.0
C21 C16 H16 106.0
P1 C16 H16 106.0
C13 C12 C11 111.09(13)
C13 C12 H12A 109.4
C11 C12 H12A 109.4
C13 C12 H12B 109.4
C11 C12 H12B 109.4
H12A C12 H12B 108.0
C12 C11 C10 111.15(13)
C12 C11 H11A 109.4
C10 C11 H11A 109.4
C12 C11 H11B 109.4
C10 C11 H11B 109.4
H11A C11 H11B 108.0
Si1 C1 H1A 109.5
Si1 C1 H1B 109.5
H1A C1 H1B 109.5
Si1 C1 H1C 109.5
H1A C1 H1C 109.5
H1B C1 H1C 109.5
Si1 C2 H2A 109.5
Si1 C2 H2B 109.5
H2A C2 H2B 109.5
Si1 C2 H2C 109.5
H2A C2 H2C 109.5
H2B C2 H2C 109.5
Si1 C3 H3A 109.5
Si1 C3 H3B 109.5
H3A C3 H3B 109.5
Si1 C3 H3C 109.5
H3A C3 H3C 109.5
H3B C3 H3C 109.5
C6 C5 C4 111.53(13)
C6 C5 H5A 109.3
C4 C5 H5A 109.3
C6 C5 H5B 109.3
C4 C5 H5B 109.3
H5A C5 H5B 108.0
C7 C6 C5 111.59(13)
C7 C6 H6A 109.3
C5 C6 H6A 109.3
C7 C6 H6B 109.3
C5 C6 H6B 109.3
H6A C6 H6B 108.0
C16 C17 C18 111.09(14)
C16 C17 H17A 109.4
C18 C17 H17A 109.4
C16 C17 H17B 109.4
C18 C17 H17B 109.4
H17A C17 H17B 108.0
C19 C18 C17 110.90(17)
C19 C18 H18A 109.5
C17 C18 H18A 109.5
C19 C18 H18B 109.5
C17 C18 H18B 109.5
H18A C18 H18B 108.0

loop_
_geom_bond_atom_site_label_1
_geom_bond_atom_site_label_2
_geom_bond_distance
P1 N1 1.5457(12)
P1 C16 1.8348(15)
P1 C4 1.8365(14)
P1 C10 1.8425(14)
Si1 N1 1.6655(13)
Si1 C2 1.8653(18)
Si1 C1 1.8686(16)
Si1 C3 1.8757(18)
C13 C14 1.517(2)
C13 C12 1.523(2)
C13 H13A 0.9900
C13 H13B 0.9900
C14 C15 1.528(2)
C14 H14A 0.9900
C14 H14B 0.9900
C15 C10 1.534(2)
C15 H15A 0.9900
C15 H15B 0.9900
C10 C11 1.536(2)
C10 H10 1.0000
C4 C5 1.534(2)
C4 C9 1.535(2)
C4 H4 1.0000
C9 C8 1.522(2)
C9 H9A 0.9900
C9 H9B 0.9900
C8 C7 1.518(2)
C8 H8A 0.9900
C8 H8B 0.9900
C7 C6 1.520(2)
C7 H7A 0.9900
C7 H7B 0.9900
C19 C20 1.509(3)
C19 C18 1.515(3)
C19 H19A 0.9900
C19 H19B 0.9900
C20 C21 1.530(2)
C20 H20A 0.9900
C20 H20B 0.9900
C21 C16 1.529(2)
C21 H21A 0.9900
C21 H21B 0.9900
C16 C17 1.523(2)
C16 H16 1.0000
C12 C11 1.527(2)
C12 H12A 0.9900
C12 H12B 0.9900
C11 H11A 0.9900
C11 H11B 0.9900
C1 H1A 0.9800
C1 H1B 0.9800
C1 H1C 0.9800
C2 H2A 0.9800
C2 H2B 0.9800
C2 H2C 0.9800
C3 H3A 0.9800
C3 H3B 0.9800
C3 H3C 0.9800
C5 C6 1.527(2)
C5 H5A 0.9900
C5 H5B 0.9900
C6 H6A 0.9900
C6 H6B 0.9900
C17 C18 1.526(2)
C17 H17A 0.9900
C17 H17B 0.9900
C18 H18A 0.9900
C18 H18B 0.9900

loop_
_geom_torsion_atom_site_label_1
_geom_torsion_atom_site_label_2
_geom_torsion_atom_site_label_3
_geom_torsion_atom_site_label_4
_geom_torsion
C16 P1 N1 Si1 -53.27(18)
C4 P1 N1 Si1 66.75(18)
C10 P1 N1 Si1 -172.27(15)
C2 Si1 N1 P1 151.33(16)
C1 Si1 N1 P1 -90.84(17)
C3 Si1 N1 P1 30.86(19)
C12 C13 C14 C15 -56.39(19)
C13 C14 C15 C10 56.23(19)
C14 C15 C10 C11 -55.24(17)
C14 C15 C10 P1 174.52(11)
N1 P1 C10 C15 -25.96(13)
C16 P1 C10 C15 -149.13(11)
C4 P1 C10 C15 99.12(11)
N1 P1 C10 C11 -153.14(11)
C16 P1 C10 C11 83.69(12)
C4 P1 C10 C11 -28.06(13)
N1 P1 C4 C5 -70.06(12)
C16 P1 C4 C5 54.62(12)
C10 P1 C4 C5 167.44(10)
N1 P1 C4 C9 52.37(12)
C16 P1 C4 C9 177.05(10)
C10 P1 C4 C9 -70.12(11)
C5 C4 C9 C8 -55.82(17)
P1 C4 C9 C8 -179.31(11)
C4 C9 C8 C7 56.62(18)
C9 C8 C7 C6 -55.74(18)
C18 C19 C20 C21 -55.9(2)
C19 C20 C21 C16 55.9(2)
C20 C21 C16 C17 -55.86(18)
C20 C21 C16 P1 173.66(12)
N1 P1 C16 C17 -179.42(11)
C4 P1 C16 C17 55.24(13)
C10 P1 C16 C17 -58.28(13)
N1 P1 C16 C21 -51.95(13)
C4 P1 C16 C21 -177.29(11)
C10 P1 C16 C21 69.19(12)
C14 C13 C12 C11 56.71(19)
C13 C12 C11 C10 -57.19(18)
C15 C10 C11 C12 56.01(17)
P1 C10 C11 C12 -175.92(11)
C9 C4 C5 C6 55.00(17)
P1 C4 C5 C6 177.79(11)
C8 C7 C6 C5 55.33(19)
C4 C5 C6 C7 -55.45(18)
C21 C16 C17 C18 56.6(2)
P1 C16 C17 C18 -175.10(13)
C20 C19 C18 C17 56.3(2)
C16 C17 C18 C19 -56.9(2)
